data_7701678
loop_
_publ_author_name
'Le Coz, Erwann'
'Roueindeji, Hanieh'
'Roisnel, Thierry'
'Dorcet, Vincent'
'Carpentier, Jean-Fran\,cois'
'Sarazin, Yann'

_publ_section_title
;
 Barium complexes with crown-ether-functionalised amidinate and
 iminoanilide ligands for the hydrophosphination of vinylarenes.
;
_journal_issue 25
_journal_name_full 'Dalton transactions (Cambridge, England : 2003)'
_journal_page_first 9173
_journal_page_last 9180
_journal_paper_doi 10.1039/c9dt01512d
_journal_volume 48
_journal_year 2019
_chemical_compound_source 'synthesis as described'
_chemical_formula_moiety 'C39 H70 Ba N4 O4 Si2, C6 H6'
_chemical_formula_sum 'C45 H76 Ba N4 O4 Si2'
_chemical_formula_weight 930.61
_space_group_crystal_system orthorhombic
_space_group_IT_number 61
_space_group_name_Hall '-P 2ac 2ab'
_space_group_name_H-M_alt 'P b c a'
_atom_sites_solution_hydrogens geom
_audit_update_record
;
2019-05-10 deposited with the CCDC.	2019-05-14 downloaded from the CCDC.
;
_cell_angle_alpha 90
_cell_angle_beta 90
_cell_angle_gamma 90
_cell_formula_units_Z 8
_cell_length_a 21.046(3)
_cell_length_b 18.864(2)
_cell_length_c 24.456(3)
_cell_measurement_reflns_used 9519
_cell_measurement_temperature 150
_cell_measurement_theta_max 27.5467
_cell_measurement_theta_min 2.7726
_cell_measurement_wavelength 0.71073
_cell_volume 9709(2)
_computing_cell_refinement 'APEX3 (Bruker, 2015)'
_computing_data_collection 'SAINT (Bruker, 2014)'
_computing_data_reduction 'SAINT (Bruker, 2014)'
_computing_molecular_graphics 'SXGRAPH (Farrugia, 1999), Mercury (CSD, 2016)'
_computing_publication_material 'CRYSCALC (T. Roisnel, local program, 2018)'
_computing_structure_refinement 'SHELXL-2018_3 (Sheldrick, 2018)'
_computing_structure_solution 'SHELXT (Sheldrick, 2015)'
_diffrn_ambient_temperature 150
_diffrn_detector '(CMOS) PHOTON 100'
_diffrn_measured_fraction_theta_full 0.996
_diffrn_measured_fraction_theta_max 0.992
_diffrn_measurement_device_type 'D8 VENTURE Bruker AXS'
_diffrn_measurement_method 'rotation images'
_diffrn_radiation_monochromator 'multilayer monochromator'
_diffrn_radiation_probe x-ray
_diffrn_radiation_source 'Incoatec microfocus sealed tube'
_diffrn_radiation_type MoK\a
_diffrn_radiation_wavelength 0.71073
_diffrn_reflns_av_R_equivalents 0.0965
_diffrn_reflns_av_unetI/netI 0.0576
_diffrn_reflns_limit_h_max 27
_diffrn_reflns_limit_h_min -27
_diffrn_reflns_limit_k_max 24
_diffrn_reflns_limit_k_min -24
_diffrn_reflns_limit_l_max 31
_diffrn_reflns_limit_l_min -28
_diffrn_reflns_number 80328
_diffrn_reflns_theta_full 25.242
_diffrn_reflns_theta_max 27.605
_diffrn_reflns_theta_min 2.159
_exptl_absorpt_coefficient_mu 0.910
_exptl_absorpt_correction_T_max 0.768
_exptl_absorpt_correction_T_min 0.560
_exptl_absorpt_correction_type multi-scan
_exptl_absorpt_process_details
;
  [Sheldrick, G.M. (2014). SADABS Bruker AXS Inc., Madison, Wisconsin, USA]
;
_exptl_crystal_colour colourless
_exptl_crystal_density_diffrn 1.273
_exptl_crystal_description prism
_exptl_crystal_F_000 3920
_exptl_crystal_size_max 0.390
_exptl_crystal_size_mid 0.350
_exptl_crystal_size_min 0.290
_refine_diff_density_max 2.259
_refine_diff_density_min -2.736
_refine_diff_density_rms 0.199
_refine_ls_extinction_method none
_refine_ls_goodness_of_fit_ref 1.253
_refine_ls_hydrogen_treatment constr
_refine_ls_matrix_type full
_refine_ls_number_parameters 385
_refine_ls_number_reflns 11173
_refine_ls_number_restraints 0
_refine_ls_restrained_S_all 1.253
_refine_ls_R_factor_all 0.1696
_refine_ls_R_factor_gt 0.1495
_refine_ls_shift/su_max 0.001
_refine_ls_shift/su_mean 0.000
_refine_ls_structure_factor_coef Fsqd
_refine_ls_weighting_details 'w=1/[\s^2^(Fo^2^)+301.2453P] where P=(Fo^2^+2Fc^2^)/3'
_refine_ls_weighting_scheme calc
_refine_ls_wR_factor_gt 0.3152
_refine_ls_wR_factor_ref 0.3255
_reflns_Friedel_coverage 0.000
_reflns_number_gt 9075
_reflns_number_total 11173
_reflns_threshold_expression >2sigma(I)
_cod_data_source_file c9dt01512d2.cif
_cod_data_source_block ELC498_2
_cod_original_cell_volume 9710(2)
_cod_database_code 7701678

loop_
_space_group_symop_operation_xyz
'x, y, z'
'x+1/2, -y+1/2, -z'
'-x, y+1/2, -z+1/2'
'-x+1/2, -y, z+1/2'
'-x, -y, -z'
'-x-1/2, y-1/2, z'
'x, -y-1/2, z-1/2'
'x-1/2, y, -z-1/2'

loop_
_atom_site_label
_atom_site_type_symbol
_atom_site_fract_x
_atom_site_fract_y
_atom_site_fract_z
_atom_site_U_iso_or_equiv
_atom_site_adp_type
_atom_site_occupancy
_atom_site_site_symmetry_order
_atom_site_calc_flag
_atom_site_refinement_flags_posn
_atom_site_refinement_flags_adp
Ba1 Ba 0.45098(4) 0.22611(4) 0.45109(3) 0.0325(2) Uani 1 1 d . .
Si1 Si 0.6150(2) 0.1475(3) 0.4340(2) 0.0595(13) Uani 1 1 d . .
HI1 H 0.584403 0.108418 0.436408 0.071 Uiso 1 1 calc R U
Si2 Si 0.6002(2) 0.3049(2) 0.44989(19) 0.0479(9) Uani 1 1 d . .
HI2 H 0.562218 0.334590 0.445906 0.058 Uiso 1 1 calc R U
N1 N 0.5758(5) 0.2220(6) 0.4422(5) 0.047(3) Uani 1 1 d . .
C1 C 0.6577(11) 0.3384(12) 0.3996(10) 0.096(4) Uani 1 1 d . .
H1A H 0.668278 0.386619 0.408154 0.145 Uiso 1 1 calc R U
H1B H 0.695444 0.309829 0.400801 0.145 Uiso 1 1 calc R U
H1C H 0.639439 0.336103 0.363715 0.145 Uiso 1 1 calc R U
C2 C 0.6351(11) 0.3283(13) 0.5177(10) 0.096(4) Uani 1 1 d . .
H2A H 0.647556 0.377213 0.517712 0.145 Uiso 1 1 calc R U
H2B H 0.604067 0.320488 0.545887 0.145 Uiso 1 1 calc R U
H2C H 0.671617 0.299062 0.524519 0.145 Uiso 1 1 calc R U
C3 C 0.6539(11) 0.1429(13) 0.3642(10) 0.096(4) Uani 1 1 d . .
H3A H 0.676425 0.098899 0.360656 0.145 Uiso 1 1 calc R U
H3B H 0.621939 0.145969 0.336322 0.145 Uiso 1 1 calc R U
H3C H 0.683185 0.181657 0.360263 0.145 Uiso 1 1 calc R U
C4 C 0.6771(11) 0.1318(13) 0.4853(10) 0.096(4) Uani 1 1 d . .
H4A H 0.697872 0.087491 0.477876 0.145 Uiso 1 1 calc R U
H4B H 0.707734 0.169487 0.483926 0.145 Uiso 1 1 calc R U
H4C H 0.658307 0.130168 0.521072 0.145 Uiso 1 1 calc R U
N11 N 0.3869(6) 0.0955(6) 0.4769(4) 0.042(3) Uani 1 1 d . .
C12 C 0.4257(9) 0.0410(9) 0.4490(6) 0.0615(14) Uani 1 1 d . .
H12A H 0.408584 -0.005420 0.457514 0.074 Uiso 1 1 calc R U
H12B H 0.468716 0.042949 0.463230 0.074 Uiso 1 1 calc R U
C13 C 0.4280(9) 0.0496(9) 0.3880(6) 0.0615(14) Uani 1 1 d . .
H13A H 0.456253 0.014424 0.372332 0.074 Uiso 1 1 calc R U
H13B H 0.385931 0.042403 0.372749 0.074 Uiso 1 1 calc R U
O14 O 0.4498(6) 0.1180(5) 0.3746(3) 0.048(3) Uani 1 1 d . .
C15 C 0.4489(10) 0.1341(9) 0.3171(6) 0.0615(14) Uani 1 1 d . .
H15A H 0.405652 0.131881 0.303519 0.074 Uiso 1 1 calc R U
H15B H 0.473955 0.099238 0.297382 0.074 Uiso 1 1 calc R U
C16 C 0.4755(9) 0.2063(9) 0.3073(7) 0.0615(14) Uani 1 1 d . .
H16A H 0.518782 0.208998 0.320773 0.074 Uiso 1 1 calc R U
H16B H 0.475637 0.216924 0.268533 0.074 Uiso 1 1 calc R U
O17 O 0.4363(9) 0.2553(6) 0.3357(4) 0.099(6) Uani 1 1 d . .
C18 C 0.4487(9) 0.3269(9) 0.3329(6) 0.0615(14) Uani 1 1 d . .
H18A H 0.454728 0.340163 0.294961 0.074 Uiso 1 1 calc R U
H18B H 0.488082 0.336698 0.352186 0.074 Uiso 1 1 calc R U
C19 C 0.3998(9) 0.3691(9) 0.3556(6) 0.0615(14) Uani 1 1 d . .
H19A H 0.414630 0.417517 0.359453 0.074 Uiso 1 1 calc R U
H19B H 0.363549 0.369310 0.331078 0.074 Uiso 1 1 calc R U
O20 O 0.3810(5) 0.3432(8) 0.4068(5) 0.080(5) Uani 1 1 d . .
C21 C 0.3164(9) 0.3453(9) 0.4176(7) 0.0615(14) Uani 1 1 d . .
H21A H 0.296242 0.383348 0.397446 0.074 Uiso 1 1 calc R U
H21B H 0.308756 0.352269 0.456361 0.074 Uiso 1 1 calc R U
C22 C 0.2930(9) 0.2785(9) 0.4004(6) 0.0615(14) Uani 1 1 d . .
H22A H 0.305298 0.270926 0.362592 0.074 Uiso 1 1 calc R U
H22B H 0.246982 0.279332 0.401856 0.074 Uiso 1 1 calc R U
O23 O 0.3168(5) 0.2173(6) 0.4343(4) 0.054(3) Uani 1 1 d . .
C24 C 0.2995(9) 0.1526(9) 0.4166(6) 0.0615(14) Uani 1 1 d . .
H24A H 0.321194 0.141723 0.382585 0.074 Uiso 1 1 calc R U
H24B H 0.254081 0.151520 0.409803 0.074 Uiso 1 1 calc R U
C25 C 0.3173(9) 0.0960(9) 0.4612(6) 0.0615(14) Uani 1 1 d . .
H25A H 0.292194 0.104989 0.493760 0.074 Uiso 1 1 calc R U
H25B H 0.305911 0.049319 0.447769 0.074 Uiso 1 1 calc R U
C26 C 0.3960(9) 0.0860(7) 0.5368(5) 0.054(4) Uani 1 1 d . .
H26A H 0.402297 0.036030 0.544578 0.065 Uiso 1 1 calc R U
H26B H 0.357841 0.101136 0.555752 0.065 Uiso 1 1 calc R U
C27 C 0.4532(8) 0.1282(7) 0.5589(4) 0.043(3) Uani 1 1 d . .
H27A H 0.463085 0.112052 0.595556 0.052 Uiso 1 1 calc R U
H27B H 0.489919 0.119089 0.535975 0.052 Uiso 1 1 calc R U
N28 N 0.4408(5) 0.2046(5) 0.5601(3) 0.0299(15) Uani 1 1 d . .
C29 C 0.4395(5) 0.2382(5) 0.6079(4) 0.024(2) Uani 1 1 d . .
N30 N 0.4449(5) 0.2176(5) 0.6603(3) 0.0299(15) Uani 1 1 d . .
C31 C 0.4550(6) 0.1516(6) 0.6806(4) 0.026(2) Uani 1 1 d . .
C32 C 0.4020(6) 0.1086(6) 0.6923(5) 0.031(3) Uani 1 1 d . .
C33 C 0.4099(7) 0.0454(6) 0.7221(5) 0.040(3) Uani 1 1 d . .
H33 H 0.375020 0.016609 0.729401 0.048 Uiso 1 1 calc R U
C34 C 0.4693(8) 0.0264(7) 0.7404(5) 0.050(4) Uani 1 1 d . .
H34 H 0.474806 -0.015300 0.760154 0.059 Uiso 1 1 calc R U
C35 C 0.5202(7) 0.0689(7) 0.7294(5) 0.043(3) Uani 1 1 d . .
H35 H 0.560050 0.055130 0.741797 0.052 Uiso 1 1 calc R U
C36 C 0.5149(6) 0.1310(7) 0.7008(4) 0.032(3) Uani 1 1 d . .
C37 C 0.3363(7) 0.1316(7) 0.6750(6) 0.044(3) Uani 1 1 d . .
H37 H 0.341554 0.159071 0.641249 0.053 Uiso 1 1 calc R U
C38 C 0.3059(8) 0.1817(11) 0.7171(7) 0.069(6) Uani 1 1 d . .
H38A H 0.264325 0.195255 0.704788 0.104 Uiso 1 1 calc R U
H38B H 0.302577 0.157946 0.751662 0.104 Uiso 1 1 calc R U
H38C H 0.331855 0.223262 0.721069 0.104 Uiso 1 1 calc R U
C39 C 0.2921(9) 0.0694(9) 0.6610(8) 0.073(6) Uani 1 1 d . .
H39A H 0.251289 0.087350 0.650360 0.109 Uiso 1 1 calc R U
H39B H 0.310040 0.042507 0.631483 0.109 Uiso 1 1 calc R U
H39C H 0.287453 0.039491 0.692522 0.109 Uiso 1 1 calc R U
C40 C 0.5715(6) 0.1777(8) 0.6893(6) 0.044(3) Uani 1 1 d . .
H40 H 0.555499 0.226453 0.690964 0.053 Uiso 1 1 calc R U
C41 C 0.6237(12) 0.1732(16) 0.7326(12) 0.140(13) Uani 1 1 d . .
H41A H 0.605290 0.178763 0.768269 0.210 Uiso 1 1 calc R U
H41B H 0.644336 0.127915 0.730302 0.210 Uiso 1 1 calc R U
H41C H 0.654300 0.210123 0.726497 0.210 Uiso 1 1 calc R U
C42 C 0.5983(9) 0.1693(11) 0.6333(8) 0.072(5) Uani 1 1 d . .
H42A H 0.633984 0.200545 0.628911 0.108 Uiso 1 1 calc R U
H42B H 0.611907 0.121182 0.628161 0.108 Uiso 1 1 calc R U
H42C H 0.566402 0.180789 0.606679 0.108 Uiso 1 1 calc R U
C51 C 0.4267(5) 0.3188(6) 0.6030(4) 0.025(2) Uani 1 1 d . .
C52 C 0.3640(7) 0.3376(6) 0.6314(6) 0.039(3) Uani 1 1 d . .
H52A H 0.366043 0.322911 0.669409 0.047 Uiso 1 1 calc R U
H52B H 0.329472 0.312076 0.614121 0.047 Uiso 1 1 calc R U
C53 C 0.3503(8) 0.4197(7) 0.6286(6) 0.051(4) Uani 1 1 d . .
H53 H 0.310222 0.431081 0.647109 0.062 Uiso 1 1 calc R U
C54 C 0.4054(10) 0.4549(7) 0.6570(6) 0.061(5) Uani 1 1 d . .
H54A H 0.397957 0.505576 0.658410 0.073 Uiso 1 1 calc R U
H54B H 0.407880 0.437593 0.694287 0.073 Uiso 1 1 calc R U
C55 C 0.4669(9) 0.4413(8) 0.6291(6) 0.057(5) Uani 1 1 d . .
H55 H 0.500983 0.466271 0.648373 0.068 Uiso 1 1 calc R U
C56 C 0.4657(9) 0.4646(8) 0.5698(6) 0.060(5) Uani 1 1 d . .
H56A H 0.505501 0.452405 0.552141 0.072 Uiso 1 1 calc R U
H56B H 0.460183 0.515602 0.567633 0.072 Uiso 1 1 calc R U
C57 C 0.4105(9) 0.4272(8) 0.5410(6) 0.054(4) Uani 1 1 d . .
H57 H 0.408192 0.442084 0.502669 0.065 Uiso 1 1 calc R U
C58 C 0.4236(7) 0.3471(7) 0.5446(5) 0.043(3) Uani 1 1 d . .
H58A H 0.390506 0.322032 0.524942 0.051 Uiso 1 1 calc R U
H58B H 0.463660 0.337117 0.526480 0.051 Uiso 1 1 calc R U
C59 C 0.3476(9) 0.4410(7) 0.5693(7) 0.061(5) Uani 1 1 d . .
H59A H 0.337233 0.490998 0.566665 0.073 Uiso 1 1 calc R U
H59B H 0.314260 0.414460 0.551073 0.073 Uiso 1 1 calc R U
C60 C 0.4789(7) 0.3616(7) 0.6316(5) 0.043(3) Uani 1 1 d . .
H60A H 0.481377 0.347052 0.669607 0.052 Uiso 1 1 calc R U
H60B H 0.519443 0.351207 0.614588 0.052 Uiso 1 1 calc R U
C101 C 0.2454(9) 0.0084(8) 0.3306(7) 0.118(4) Uani 1 1 d G .
H101 H 0.264200 -0.032200 0.344738 0.141 Uiso 1 1 calc R U
C102 C 0.2729(7) 0.0432(10) 0.2864(7) 0.118(4) Uani 1 1 d G .
H102 H 0.310118 0.025742 0.270981 0.141 Uiso 1 1 calc R U
C103 C 0.2447(9) 0.1039(10) 0.2653(6) 0.118(4) Uani 1 1 d G .
H103 H 0.263111 0.127144 0.235700 0.141 Uiso 1 1 calc R U
C104 C 0.1890(9) 0.1300(8) 0.2883(7) 0.118(4) Uani 1 1 d G .
H104 H 0.170187 0.170605 0.274175 0.141 Uiso 1 1 calc R U
C105 C 0.1615(7) 0.0952(10) 0.3325(7) 0.118(4) Uani 1 1 d G .
H105 H 0.124269 0.112664 0.347931 0.141 Uiso 1 1 calc R U
C106 C 0.1897(9) 0.0345(10) 0.3536(6) 0.118(4) Uani 1 1 d G .
H106 H 0.171274 0.011261 0.383213 0.141 Uiso 1 1 calc R U

loop_
_atom_site_aniso_label
_atom_site_aniso_U_11
_atom_site_aniso_U_22
_atom_site_aniso_U_33
_atom_site_aniso_U_23
_atom_site_aniso_U_13
_atom_site_aniso_U_12
Ba1 0.0417(4) 0.0401(4) 0.0157(3) 0.0033(3) -0.0006(3) -0.0153(3)
Si1 0.053(3) 0.046(2) 0.080(3) -0.016(2) 0.017(2) -0.017(2)
Si2 0.045(2) 0.043(2) 0.055(2) -0.007(2) 0.0095(19) -0.0076(17)
N1 0.032(5) 0.048(7) 0.061(8) -0.024(6) 0.019(5) -0.021(5)
C1 0.090(8) 0.087(8) 0.112(10) -0.018(7) 0.017(7) -0.007(7)
C2 0.090(8) 0.087(8) 0.112(10) -0.018(7) 0.017(7) -0.007(7)
C3 0.090(8) 0.087(8) 0.112(10) -0.018(7) 0.017(7) -0.007(7)
C4 0.090(8) 0.087(8) 0.112(10) -0.018(7) 0.017(7) -0.007(7)
N11 0.069(8) 0.031(6) 0.025(5) 0.002(4) 0.002(5) -0.028(5)
C12 0.081(4) 0.062(3) 0.042(3) 0.000(2) 0.002(3) -0.015(3)
C13 0.081(4) 0.062(3) 0.042(3) 0.000(2) 0.002(3) -0.015(3)
O14 0.088(8) 0.034(5) 0.022(4) -0.004(3) 0.001(5) -0.030(5)
C15 0.081(4) 0.062(3) 0.042(3) 0.000(2) 0.002(3) -0.015(3)
C16 0.081(4) 0.062(3) 0.042(3) 0.000(2) 0.002(3) -0.015(3)
O17 0.223(18) 0.037(6) 0.037(6) -0.008(5) 0.027(9) -0.054(9)
C18 0.081(4) 0.062(3) 0.042(3) 0.000(2) 0.002(3) -0.015(3)
C19 0.081(4) 0.062(3) 0.042(3) 0.000(2) 0.002(3) -0.015(3)
O20 0.051(6) 0.134(12) 0.056(7) 0.069(8) 0.016(5) 0.030(7)
C21 0.081(4) 0.062(3) 0.042(3) 0.000(2) 0.002(3) -0.015(3)
C22 0.081(4) 0.062(3) 0.042(3) 0.000(2) 0.002(3) -0.015(3)
O23 0.043(5) 0.087(8) 0.031(5) -0.004(5) 0.006(4) -0.030(5)
C24 0.081(4) 0.062(3) 0.042(3) 0.000(2) 0.002(3) -0.015(3)
C25 0.081(4) 0.062(3) 0.042(3) 0.000(2) 0.002(3) -0.015(3)
C26 0.108(13) 0.033(7) 0.022(6) 0.000(5) 0.012(7) -0.028(8)
C27 0.073(9) 0.047(7) 0.010(5) -0.005(4) 0.002(5) -0.023(7)
N28 0.045(4) 0.038(4) 0.007(2) 0.004(2) 0.003(3) -0.010(3)
C29 0.024(5) 0.022(5) 0.026(5) -0.005(4) 0.010(4) -0.002(4)
N30 0.045(4) 0.038(4) 0.007(2) 0.004(2) 0.003(3) -0.010(3)
C31 0.037(6) 0.027(5) 0.013(4) -0.001(4) -0.005(4) 0.006(5)
C32 0.042(7) 0.029(6) 0.023(5) 0.001(5) 0.008(5) 0.008(5)
C33 0.074(10) 0.026(6) 0.021(5) 0.014(5) 0.020(6) 0.015(6)
C34 0.085(11) 0.039(7) 0.025(6) 0.016(5) 0.019(6) 0.039(8)
C35 0.064(9) 0.044(8) 0.022(5) -0.007(5) 0.000(6) 0.029(7)
C36 0.042(7) 0.040(7) 0.015(5) -0.011(5) -0.003(5) 0.005(5)
C37 0.043(8) 0.040(8) 0.050(8) 0.019(6) 0.010(6) 0.004(6)
C38 0.048(9) 0.105(15) 0.054(9) 0.034(10) 0.018(8) 0.036(10)
C39 0.064(11) 0.055(10) 0.100(14) 0.044(10) -0.008(10) -0.023(9)
C40 0.032(7) 0.045(8) 0.054(8) -0.009(7) -0.010(6) 0.006(6)
C41 0.10(2) 0.16(3) 0.16(3) -0.01(2) -0.10(2) -0.007(19)
C42 0.058(11) 0.075(13) 0.082(13) 0.001(10) 0.027(10) -0.021(9)
C51 0.033(6) 0.021(5) 0.021(5) 0.003(4) -0.006(4) -0.007(4)
C52 0.048(8) 0.022(6) 0.047(7) -0.001(5) 0.008(6) -0.010(5)
C53 0.073(11) 0.027(7) 0.054(9) -0.004(6) 0.003(8) 0.000(7)
C54 0.130(16) 0.023(7) 0.029(7) 0.003(5) -0.014(9) -0.002(8)
C55 0.087(12) 0.050(9) 0.034(7) -0.006(6) -0.015(7) -0.035(9)
C56 0.096(14) 0.038(8) 0.047(8) 0.010(7) -0.019(9) -0.024(8)
C57 0.093(13) 0.035(7) 0.034(7) 0.006(6) -0.013(8) -0.011(8)
C58 0.060(9) 0.033(7) 0.036(7) 0.005(6) -0.017(6) -0.013(6)
C59 0.088(13) 0.016(6) 0.079(11) 0.003(7) -0.028(10) 0.011(7)
C60 0.062(9) 0.031(7) 0.037(7) 0.017(5) -0.013(6) -0.027(6)
C101 0.119(10) 0.121(10) 0.113(9) -0.055(8) -0.015(7) 0.006(8)
C102 0.119(10) 0.121(10) 0.113(9) -0.055(8) -0.015(7) 0.006(8)
C103 0.119(10) 0.121(10) 0.113(9) -0.055(8) -0.015(7) 0.006(8)
C104 0.119(10) 0.121(10) 0.113(9) -0.055(8) -0.015(7) 0.006(8)
C105 0.119(10) 0.121(10) 0.113(9) -0.055(8) -0.015(7) 0.006(8)
C106 0.119(10) 0.121(10) 0.113(9) -0.055(8) -0.015(7) 0.006(8)

loop_
_atom_type_symbol
_atom_type_description
_atom_type_scat_dispersion_real
_atom_type_scat_dispersion_imag
_atom_type_scat_source
C C 0.0033 0.0016 'International Tables Vol C Tables 4.2.6.8 and 6.1.1.4'
H H 0.0000 0.0000 'International Tables Vol C Tables 4.2.6.8 and 6.1.1.4'
Ba Ba -0.3244 2.2819 'International Tables Vol C Tables 4.2.6.8 and 6.1.1.4'
N N 0.0061 0.0033 'International Tables Vol C Tables 4.2.6.8 and 6.1.1.4'
O O 0.0106 0.0060 'International Tables Vol C Tables 4.2.6.8 and 6.1.1.4'
Si Si 0.0817 0.0704 'International Tables Vol C Tables 4.2.6.8 and 6.1.1.4'

loop_
_geom_angle_atom_site_label_1
_geom_angle_atom_site_label_2
_geom_angle_atom_site_label_3
_geom_angle
N1 Ba1 N28 99.0(4)
N1 Ba1 O14 86.1(3)
N28 Ba1 O14 123.7(3)
N1 Ba1 O23 166.1(3)
N28 Ba1 O23 93.1(3)
O14 Ba1 O23 81.4(3)
N1 Ba1 O20 120.2(4)
N28 Ba1 O20 116.6(3)
O14 Ba1 O20 107.9(4)
O23 Ba1 O20 58.9(4)
N1 Ba1 N11 117.3(4)
N28 Ba1 N11 67.6(3)
O14 Ba1 N11 60.9(3)
O23 Ba1 N11 61.2(4)
O20 Ba1 N11 120.1(4)
N1 Ba1 O17 91.8(5)
N28 Ba1 O17 169.1(4)
O14 Ba1 O17 58.7(3)
O23 Ba1 O17 76.4(4)
O20 Ba1 O17 55.2(4)
N11 Ba1 O17 109.1(3)
N1 Ba1 C27 92.1(4)
N28 Ba1 C27 26.9(3)
O14 Ba1 C27 97.5(3)
O23 Ba1 C27 95.6(3)
O20 Ba1 C27 139.4(4)
N11 Ba1 C27 48.4(3)
O17 Ba1 C27 155.5(3)
N1 Ba1 Si2 27.3(3)
N28 Ba1 Si2 98.3(2)
O14 Ba1 Si2 108.6(2)
O23 Ba1 Si2 156.4(3)
O20 Ba1 Si2 97.5(3)
N11 Ba1 Si2 142.3(3)
O17 Ba1 Si2 90.4(3)
C27 Ba1 Si2 103.8(3)
N1 Ba1 Si1 21.5(3)
N28 Ba1 Si1 97.0(2)
O14 Ba1 Si1 69.2(3)
O23 Ba1 Si1 149.7(2)
O20 Ba1 Si1 136.8(2)
N11 Ba1 Si1 96.7(3)
O17 Ba1 Si1 93.7(4)
C27 Ba1 Si1 81.5(3)
Si2 Ba1 Si1 48.84(10)
N1 Si1 C4 114.3(9)
N1 Si1 C3 111.5(9)
C4 Si1 C3 107.5(11)
N1 Si1 Ba1 36.1(4)
C4 Si1 Ba1 129.6(8)
C3 Si1 Ba1 120.8(8)
N1 Si1 HI1 107.8
C4 Si1 HI1 107.8
C3 Si1 HI1 107.8
Ba1 Si1 HI1 71.8
N1 Si2 C1 116.9(8)
N1 Si2 C2 116.4(9)
C1 Si2 C2 104.7(11)
N1 Si2 Ba1 46.9(4)
C1 Si2 Ba1 138.4(8)
C2 Si2 Ba1 116.7(7)
N1 Si2 HI2 106.0
C1 Si2 HI2 106.0
C2 Si2 HI2 106.0
Ba1 Si2 HI2 60.6
Si1 N1 Si2 131.7(7)
Si1 N1 Ba1 122.4(5)
Si2 N1 Ba1 105.8(6)
Si2 C1 H1A 109.5
Si2 C1 H1B 109.5
H1A C1 H1B 109.5
Si2 C1 H1C 109.5
H1A C1 H1C 109.5
H1B C1 H1C 109.5
Si2 C2 H2A 109.5
Si2 C2 H2B 109.5
H2A C2 H2B 109.5
Si2 C2 H2C 109.5
H2A C2 H2C 109.5
H2B C2 H2C 109.5
Si1 C3 H3A 109.5
Si1 C3 H3B 109.5
H3A C3 H3B 109.5
Si1 C3 H3C 109.5
H3A C3 H3C 109.5
H3B C3 H3C 109.5
Si1 C4 H4A 109.5
Si1 C4 H4B 109.5
H4A C4 H4B 109.5
Si1 C4 H4C 109.5
H4A C4 H4C 109.5
H4B C4 H4C 109.5
C12 N11 C26 107.4(12)
C12 N11 C25 114.9(12)
C26 N11 C25 112.0(12)
C12 N11 Ba1 103.6(8)
C26 N11 Ba1 105.0(7)
C25 N11 Ba1 113.1(9)
N11 C12 C13 113.6(15)
N11 C12 H12A 108.8
C13 C12 H12A 108.8
N11 C12 H12B 108.8
C13 C12 H12B 108.8
H12A C12 H12B 107.7
O14 C13 C12 109.8(13)
O14 C13 H13A 109.7
C12 C13 H13A 109.7
O14 C13 H13B 109.7
C12 C13 H13B 109.7
H13A C13 H13B 108.2
C13 O14 C15 114.5(11)
C13 O14 Ba1 121.5(8)
C15 O14 Ba1 120.4(8)
O14 C15 C16 110.1(13)
O14 C15 H15A 109.6
C16 C15 H15A 109.6
O14 C15 H15B 109.6
C16 C15 H15B 109.6
H15A C15 H15B 108.2
O17 C16 C15 107.4(14)
O17 C16 H16A 110.2
C15 C16 H16A 110.2
O17 C16 H16B 110.2
C15 C16 H16B 110.2
H16A C16 H16B 108.5
C18 O17 C16 120.3(15)
C18 O17 Ba1 102.4(9)
C16 O17 Ba1 106.9(11)
O17 C18 C19 113.2(16)
O17 C18 H18A 108.9
C19 C18 H18A 108.9
O17 C18 H18B 108.9
C19 C18 H18B 108.9
H18A C18 H18B 107.8
O20 C19 C18 111.0(15)
O20 C19 H19A 109.4
C18 C19 H19A 109.4
O20 C19 H19B 109.4
C18 C19 H19B 109.4
H19A C19 H19B 108.0
C21 O20 C19 115.9(13)
C21 O20 Ba1 117.0(10)
C19 O20 Ba1 117.5(10)
O20 C21 C22 105.0(17)
O20 C21 H21A 110.7
C22 C21 H21A 110.7
O20 C21 H21B 110.7
C22 C21 H21B 110.7
H21A C21 H21B 108.8
C21 C22 O23 113.7(14)
C21 C22 H22A 108.8
O23 C22 H22A 108.8
C21 C22 H22B 108.8
O23 C22 H22B 108.8
H22A C22 H22B 107.7
C24 O23 C22 115.3(12)
C24 O23 Ba1 111.5(11)
C22 O23 Ba1 111.2(8)
O23 C24 C25 109.1(13)
O23 C24 H24A 109.9
C25 C24 H24A 109.9
O23 C24 H24B 109.9
C25 C24 H24B 109.9
H24A C24 H24B 108.3
N11 C25 C24 114.3(13)
N11 C25 H25A 108.7
C24 C25 H25A 108.7
N11 C25 H25B 108.7
C24 C25 H25B 108.7
H25A C25 H25B 107.6
N11 C26 C27 112.5(10)
N11 C26 H26A 109.1
C27 C26 H26A 109.1
N11 C26 H26B 109.1
C27 C26 H26B 109.1
H26A C26 H26B 107.8
N28 C27 C26 112.1(13)
N28 C27 Ba1 56.6(5)
C26 C27 Ba1 89.9(7)
N28 C27 H27A 109.2
C26 C27 H27A 109.2
Ba1 C27 H27A 160.2
N28 C27 H27B 109.2
C26 C27 H27B 109.2
Ba1 C27 H27B 68.9
H27A C27 H27B 107.9
C29 N28 C27 119.4(9)
C29 N28 Ba1 142.8(7)
C27 N28 Ba1 96.5(6)
N28 C29 N30 134.4(10)
N28 C29 C51 113.8(9)
N30 C29 C51 111.8(9)
C29 N30 C31 128.8(9)
N30 C31 C32 118.6(11)
N30 C31 C36 121.5(11)
C32 C31 C36 118.5(10)
C33 C32 C31 120.0(12)
C33 C32 C37 119.8(12)
C31 C32 C37 120.1(10)
C34 C33 C32 119.8(14)
C34 C33 H33 120.1
C32 C33 H33 120.1
C35 C34 C33 119.7(11)
C35 C34 H34 120.2
C33 C34 H34 120.2
C34 C35 C36 122.8(13)
C34 C35 H35 118.6
C36 C35 H35 118.6
C35 C36 C31 119.2(13)
C35 C36 C40 122.2(12)
C31 C36 C40 118.6(11)
C32 C37 C39 113.4(12)
C32 C37 C38 111.7(13)
C39 C37 C38 111.5(14)
C32 C37 H37 106.6
C39 C37 H37 106.6
C38 C37 H37 106.6
C37 C38 H38A 109.5
C37 C38 H38B 109.5
H38A C38 H38B 109.5
C37 C38 H38C 109.5
H38A C38 H38C 109.5
H38B C38 H38C 109.5
C37 C39 H39A 109.5
C37 C39 H39B 109.5
H39A C39 H39B 109.5
C37 C39 H39C 109.5
H39A C39 H39C 109.5
H39B C39 H39C 109.5
C42 C40 C36 114.2(12)
C42 C40 C41 111.0(17)
C36 C40 C41 113.9(16)
C42 C40 H40 105.6
C36 C40 H40 105.6
C41 C40 H40 105.6
C40 C41 H41A 109.5
C40 C41 H41B 109.5
H41A C41 H41B 109.5
C40 C41 H41C 109.5
H41A C41 H41C 109.5
H41B C41 H41C 109.5
C40 C42 H42A 109.5
C40 C42 H42B 109.5
H42A C42 H42B 109.5
C40 C42 H42C 109.5
H42A C42 H42C 109.5
H42B C42 H42C 109.5
C58 C51 C52 107.9(10)
C58 C51 C60 105.8(9)
C52 C51 C60 106.6(10)
C58 C51 C29 115.1(9)
C52 C51 C29 110.0(9)
C60 C51 C29 110.9(9)
C51 C52 C53 111.5(11)
C51 C52 H52A 109.3
C53 C52 H52A 109.3
C51 C52 H52B 109.3
C53 C52 H52B 109.3
H52A C52 H52B 108.0
C54 C53 C59 110.8(14)
C54 C53 C52 105.7(13)
C59 C53 C52 108.1(12)
C54 C53 H53 110.7
C59 C53 H53 110.7
C52 C53 H53 110.7
C55 C54 C53 112.5(12)
C55 C54 H54A 109.1
C53 C54 H54A 109.1
C55 C54 H54B 109.1
C53 C54 H54B 109.1
H54A C54 H54B 107.8
C54 C55 C56 112.0(15)
C54 C55 C60 107.2(12)
C56 C55 C60 109.2(12)
C54 C55 H55 109.5
C56 C55 H55 109.5
C60 C55 H55 109.5
C55 C56 C57 108.5(13)
C55 C56 H56A 110.0
C57 C56 H56A 110.0
C55 C56 H56B 110.0
C57 C56 H56B 110.0
H56A C56 H56B 108.4
C59 C57 C56 111.9(13)
C59 C57 C58 107.5(12)
C56 C57 C58 106.9(13)
C59 C57 H57 110.2
C56 C57 H57 110.2
C58 C57 H57 110.2
C51 C58 C57 113.9(11)
C51 C58 H58A 108.8
C57 C58 H58A 108.8
C51 C58 H58B 108.8
C57 C58 H58B 108.8
H58A C58 H58B 107.7
C53 C59 C57 111.1(13)
C53 C59 H59A 109.4
C57 C59 H59A 109.4
C53 C59 H59B 109.4
C57 C59 H59B 109.4
H59A C59 H59B 108.0
C55 C60 C51 112.5(12)
C55 C60 H60A 109.1
C51 C60 H60A 109.1
C55 C60 H60B 109.1
C51 C60 H60B 109.1
H60A C60 H60B 107.8
C102 C101 C106 120.0
C102 C101 H101 120.0
C106 C101 H101 120.0
C103 C102 C101 120.0
C103 C102 H102 120.0
C101 C102 H102 120.0
C102 C103 C104 120.0
C102 C103 H103 120.0
C104 C103 H103 120.0
C105 C104 C103 120.0
C105 C104 H104 120.0
C103 C104 H104 120.0
C104 C105 C106 120.0
C104 C105 H105 120.0
C106 C105 H105 120.0
C105 C106 C101 120.0
C105 C106 H106 120.0
C101 C106 H106 120.0

loop_
_geom_bond_atom_site_label_1
_geom_bond_atom_site_label_2
_geom_bond_distance
Ba1 N1 2.636(11)
Ba1 N28 2.705(8)
Ba1 O14 2.767(8)
Ba1 O23 2.858(10)
Ba1 O20 2.866(11)
Ba1 N11 2.878(10)
Ba1 O17 2.891(12)
Ba1 C27 3.219(12)
Ba1 Si2 3.475(4)
Ba1 Si1 3.781(5)
Si1 N1 1.643(13)
Si1 C4 1.84(3)
Si1 C3 1.89(2)
Si1 HI1 0.9800
Si2 N1 1.658(12)
Si2 C1 1.84(2)
Si2 C2 1.87(2)
Si2 HI2 0.9800
C1 H1A 0.9600
C1 H1B 0.9600
C1 H1C 0.9600
C2 H2A 0.9600
C2 H2B 0.9600
C2 H2C 0.9600
C3 H3A 0.9600
C3 H3B 0.9600
C3 H3C 0.9600
C4 H4A 0.9600
C4 H4B 0.9600
C4 H4C 0.9600
N11 C12 1.48(2)
N11 C26 1.488(15)
N11 C25 1.51(2)
C12 C13 1.50(2)
C12 H12A 0.9700
C12 H12B 0.9700
C13 O14 1.407(18)
C13 H13A 0.9700
C13 H13B 0.9700
O14 C15 1.441(17)
C15 C16 1.49(2)
C15 H15A 0.9700
C15 H15B 0.9700
C16 O17 1.42(2)
C16 H16A 0.9700
C16 H16B 0.9700
O17 C18 1.377(19)
C18 C19 1.42(2)
C18 H18A 0.9700
C18 H18B 0.9700
C19 O20 1.401(18)
C19 H19A 0.9700
C19 H19B 0.9700
O20 C21 1.39(2)
C21 C22 1.42(2)
C21 H21A 0.9700
C21 H21B 0.9700
C22 O23 1.51(2)
C22 H22A 0.9700
C22 H22B 0.9700
O23 C24 1.346(19)
C24 C25 1.57(2)
C24 H24A 0.9700
C24 H24B 0.9700
C25 H25A 0.9700
C25 H25B 0.9700
C26 C27 1.54(2)
C26 H26A 0.9700
C26 H26B 0.9700
C27 N28 1.465(17)
C27 H27A 0.9700
C27 H27B 0.9700
N28 C29 1.329(13)
C29 N30 1.345(13)
C29 C51 1.548(15)
N30 C31 1.356(14)
C31 C32 1.409(17)
C31 C36 1.411(16)
C32 C33 1.407(15)
C32 C37 1.509(18)
C33 C34 1.38(2)
C33 H33 0.9300
C34 C35 1.36(2)
C34 H34 0.9300
C35 C36 1.367(18)
C35 H35 0.9300
C36 C40 1.509(19)
C37 C39 1.54(2)
C37 C38 1.54(2)
C37 H37 0.9800
C38 H38A 0.9600
C38 H38B 0.9600
C38 H38C 0.9600
C39 H39A 0.9600
C39 H39B 0.9600
C39 H39C 0.9600
C40 C42 1.49(2)
C40 C41 1.53(2)
C40 H40 0.9800
C41 H41A 0.9600
C41 H41B 0.9600
C41 H41C 0.9600
C42 H42A 0.9600
C42 H42B 0.9600
C42 H42C 0.9600
C51 C58 1.526(16)
C51 C52 1.533(17)
C51 C60 1.534(16)
C52 C53 1.576(18)
C52 H52A 0.9700
C52 H52B 0.9700
C53 C54 1.51(2)
C53 C59 1.51(2)
C53 H53 0.9800
C54 C55 1.49(3)
C54 H54A 0.9700
C54 H54B 0.9700
C55 C56 1.52(2)
C55 C60 1.52(2)
C55 H55 0.9800
C56 C57 1.53(2)
C56 H56A 0.9700
C56 H56B 0.9700
C57 C59 1.52(2)
C57 C58 1.538(19)
C57 H57 0.9800
C58 H58A 0.9700
C58 H58B 0.9700
C59 H59A 0.9700
C59 H59B 0.9700
C60 H60A 0.9700
C60 H60B 0.9700
C101 C102 1.3900
C101 C106 1.3900
C101 H101 0.9300
C102 C103 1.3900
C102 H102 0.9300
C103 C104 1.3900
C103 H103 0.9300
C104 C105 1.3900
C104 H104 0.9300
C105 C106 1.3900
C105 H105 0.9300
C106 H106 0.9300

loop_
_geom_torsion_atom_site_label_1
_geom_torsion_atom_site_label_2
_geom_torsion_atom_site_label_3
_geom_torsion_atom_site_label_4
_geom_torsion
C4 Si1 N1 Si2 51.9(15)
C3 Si1 N1 Si2 -70.3(14)
Ba1 Si1 N1 Si2 176.5(17)
C4 Si1 N1 Ba1 -124.6(10)
C3 Si1 N1 Ba1 113.2(10)
C1 Si2 N1 Si1 50.7(16)
C2 Si2 N1 Si1 -74.1(14)
Ba1 Si2 N1 Si1 -176.9(15)
C1 Si2 N1 Ba1 -132.4(10)
C2 Si2 N1 Ba1 102.8(10)
C26 N11 C12 C13 -172.7(13)
C25 N11 C12 C13 62.0(17)
Ba1 N11 C12 C13 -61.9(15)
N11 C12 C13 O14 56(2)
C12 C13 O14 C15 -175.2(16)
C12 C13 O14 Ba1 -17(2)
C13 O14 C15 C16 -177.5(16)
Ba1 O14 C15 C16 24(2)
O14 C15 C16 O17 -61(2)
C15 C16 O17 C18 -178.4(16)
C15 C16 O17 Ba1 65.6(14)
C16 O17 C18 C19 170.0(16)
Ba1 O17 C18 C19 -71.7(16)
O17 C18 C19 O20 47(2)
C18 C19 O20 C21 -140.6(17)
C18 C19 O20 Ba1 4.7(19)
C19 O20 C21 C22 91.9(18)
Ba1 O20 C21 C22 -53.6(15)
O20 C21 C22 O23 67.0(17)
C21 C22 O23 C24 -175.1(15)
C21 C22 O23 Ba1 -46.9(16)
C22 O23 C24 C25 -170.1(13)
Ba1 O23 C24 C25 61.8(15)
C12 N11 C25 C24 -97.6(16)
C26 N11 C25 C24 139.5(13)
Ba1 N11 C25 C24 21.0(16)
O23 C24 C25 N11 -56.7(19)
C12 N11 C26 C27 88.4(15)
C25 N11 C26 C27 -144.6(14)
Ba1 N11 C26 C27 -21.4(15)
N11 C26 C27 N28 71.9(15)
N11 C26 C27 Ba1 18.4(13)
C26 C27 N28 C29 115.9(11)
Ba1 C27 N28 C29 -169.7(12)
C26 C27 N28 Ba1 -74.4(9)
C27 N28 C29 N30 -3(2)
Ba1 N28 C29 N30 -166.1(10)
C27 N28 C29 C51 179.3(11)
Ba1 N28 C29 C51 16.4(17)
N28 C29 N30 C31 1(2)
C51 C29 N30 C31 178.8(11)
C29 N30 C31 C32 -89.4(15)
C29 N30 C31 C36 104.2(14)
N30 C31 C32 C33 -168.7(10)
C36 C31 C32 C33 -2.0(16)
N30 C31 C32 C37 8.7(16)
C36 C31 C32 C37 175.5(11)
C31 C32 C33 C34 0.9(17)
C37 C32 C33 C34 -176.6(12)
C32 C33 C34 C35 -0.1(19)
C33 C34 C35 C36 0.4(19)
C34 C35 C36 C31 -1.6(17)
C34 C35 C36 C40 179.6(12)
N30 C31 C36 C35 168.6(10)
C32 C31 C36 C35 2.3(15)
N30 C31 C36 C40 -12.5(15)
C32 C31 C36 C40 -178.8(10)
C33 C32 C37 C39 -34.2(18)
C31 C32 C37 C39 148.3(13)
C33 C32 C37 C38 92.8(15)
C31 C32 C37 C38 -84.7(14)
C35 C36 C40 C42 99.6(16)
C31 C36 C40 C42 -79.2(16)
C35 C36 C40 C41 -29(2)
C31 C36 C40 C41 151.8(16)
N28 C29 C51 C58 -5.2(14)
N30 C29 C51 C58 176.7(10)
N28 C29 C51 C52 117.0(11)
N30 C29 C51 C52 -61.1(12)
N28 C29 C51 C60 -125.3(11)
N30 C29 C51 C60 56.6(13)
C58 C51 C52 C53 -55.2(13)
C60 C51 C52 C53 58.2(13)
C29 C51 C52 C53 178.5(10)
C51 C52 C53 C54 -59.8(15)
C51 C52 C53 C59 58.9(17)
C59 C53 C54 C55 -54.6(17)
C52 C53 C54 C55 62.3(15)
C53 C54 C55 C56 56.8(16)
C53 C54 C55 C60 -63.0(15)
C54 C55 C56 C57 -56.1(18)
C60 C55 C56 C57 62.4(19)
C55 C56 C57 C59 56.1(18)
C55 C56 C57 C58 -61.4(18)
C52 C51 C58 C57 56.4(15)
C60 C51 C58 C57 -57.5(16)
C29 C51 C58 C57 179.6(11)
C59 C57 C58 C51 -58.8(16)
C56 C57 C58 C51 61.5(17)
C54 C53 C59 C57 53.8(16)
C52 C53 C59 C57 -61.6(16)
C56 C57 C59 C53 -56.1(16)
C58 C57 C59 C53 61.0(15)
C54 C55 C60 C51 60.4(15)
C56 C55 C60 C51 -61.1(17)
C58 C51 C60 C55 56.2(15)
C52 C51 C60 C55 -58.6(14)
C29 C51 C60 C55 -178.4(11)
C106 C101 C102 C103 0.0
C101 C102 C103 C104 0.0
C102 C103 C104 C105 0.0
C103 C104 C105 C106 0.0
C104 C105 C106 C101 0.0
C102 C101 C106 C105 0.0
